data_7711720
loop_
_publ_author_name
'Mishra, Manish Kumar'
'Smetana, Volodymyr'
'Hiti, Ethan A.'
'Wineinger, Hannah B.'
'Qu, Fengrui'
'Mudring, Anja-Verena'
'Rogers, Robin D.'

_publ_section_title
;
 CO2 capture from ambient air via crystallization with tetraalkylammonium
 hydroxides
;
_journal_name_full 'Dalton Transactions'
_journal_paper_doi 10.1039/D2DT02262A
_journal_year 2022
_chemical_formula_moiety 'C H O3, 0.5(H2 O), C12 H28 N'
_chemical_formula_sum 'C13 H30 N O3.5'
_chemical_formula_weight 256.38
_space_group_crystal_system monoclinic
_space_group_IT_number 14
_space_group_name_Hall '-P 2ybc'
_space_group_name_H-M_alt 'P 1 21/c 1'
_atom_sites_solution_hydrogens mixed
_audit_creation_date 2022-01-13
_audit_creation_method
;
Olex2 1.5-alpha
(compiled 2021.12.21 svn.raa29eb21 for OlexSys, GUI svn.r6440)
;
_audit_update_record
;
2022-05-01 deposited with the CCDC.	2022-10-07 downloaded from the CCDC.
;
_cell_angle_alpha 90
_cell_angle_beta 103.835(2)
_cell_angle_gamma 90
_cell_formula_units_Z 8
_cell_length_a 15.8432(3)
_cell_length_b 12.8961(2)
_cell_length_c 15.5262(3)
_cell_measurement_reflns_used 19816
_cell_measurement_temperature 100.00(10)
_cell_measurement_theta_max 32.5450
_cell_measurement_theta_min 2.0540
_cell_volume 3080.21(10)
_computing_cell_refinement 'CrysAlisPro 1.171.41.118a (Rigaku OD, 2021)'
_computing_data_collection 'CrysAlisPro 1.171.41.118a (Rigaku OD, 2021)'
_computing_data_reduction 'CrysAlisPro 1.171.41.118a (Rigaku OD, 2021)'
_computing_molecular_graphics 'Olex2 1.5-alpha (Dolomanov et al., 2009)'
_computing_publication_material 'Olex2 1.5-alpha (Dolomanov et al., 2009)'
_computing_structure_refinement 'SHELXL 2018/3 (Sheldrick, 2015)'
_computing_structure_solution 'SHELXT 2014/5 (Sheldrick, 2014)'
_diffrn_ambient_environment N~2~
_diffrn_ambient_temperature 100.00(10)
_diffrn_detector 'Hybrid Pixel Array Detector'
_diffrn_detector_area_resol_mean 10.0000
_diffrn_detector_type HyPix
_diffrn_measured_fraction_theta_full 0.999
_diffrn_measured_fraction_theta_max 0.873
_diffrn_measurement_details
;
List of Runs (angles in degrees, time in seconds):

  # Type    Start    End  Width  t~exp~   \w     \q     \k     \f   Frames
#--------------------------------------------------------------------------
  1  \w    -57.00  -9.00   0.50   25.00    --  -12.82 118.00  63.00   96
  2  \w    -80.00 -32.00   0.50   25.00    --  -12.82 159.00-143.00   96
  3  \w    -11.00  84.00   0.50   25.00    --   11.72  77.00-180.00  190
  4  \w     -1.00  85.00   0.50   25.00    --   11.72  37.00-180.00  172
  5  \w     -3.00  74.00   0.50   25.00    --   11.72  57.00 -30.00  154
  6  \w    -85.00 -41.00   0.50   25.00    --  -12.82 178.00 150.00   88
  7  \w     20.00  59.00   0.50   25.00    --  -12.82  37.00   0.00   78
;
_diffrn_measurement_device 'four-circle diffractometer'
_diffrn_measurement_device_type 'XtaLAB Synergy R, DW system, HyPix'
_diffrn_measurement_method '\w scans'
_diffrn_orient_matrix_type 'CrysAlisPro convention (1999,Acta A55,543-557)'
_diffrn_orient_matrix_UB_11 -0.0124968000
_diffrn_orient_matrix_UB_12 -0.0510932000
_diffrn_orient_matrix_UB_13 -0.0144939000
_diffrn_orient_matrix_UB_21 0.0175957000
_diffrn_orient_matrix_UB_22 -0.0188357000
_diffrn_orient_matrix_UB_23 0.0435332000
_diffrn_orient_matrix_UB_31 -0.0407524000
_diffrn_orient_matrix_UB_32 0.0075595000
_diffrn_orient_matrix_UB_33 0.0104898000
_diffrn_radiation_monochromator mirror
_diffrn_radiation_probe x-ray
_diffrn_radiation_type 'Mo K\a'
_diffrn_radiation_wavelength 0.71073
_diffrn_reflns_av_R_equivalents 0.0281
_diffrn_reflns_av_unetI/netI 0.0286
_diffrn_reflns_Laue_measured_fraction_full 0.999
_diffrn_reflns_Laue_measured_fraction_max 0.873
_diffrn_reflns_limit_h_max 23
_diffrn_reflns_limit_h_min -21
_diffrn_reflns_limit_k_max 19
_diffrn_reflns_limit_k_min -18
_diffrn_reflns_limit_l_max 21
_diffrn_reflns_limit_l_min -23
_diffrn_reflns_number 48901
_diffrn_reflns_point_group_measured_fraction_full 0.999
_diffrn_reflns_point_group_measured_fraction_max 0.873
_diffrn_reflns_theta_full 25.242
_diffrn_reflns_theta_max 33.390
_diffrn_reflns_theta_min 2.061
_diffrn_source 'Rotating-anode X-ray tube'
_diffrn_source_type 'Rigaku (Mo) X-ray Source'
_exptl_absorpt_coefficient_mu 0.078
_exptl_absorpt_correction_T_max 1.000
_exptl_absorpt_correction_T_min 0.952
_exptl_absorpt_correction_type gaussian
_exptl_absorpt_process_details
;
CrysAlisPro 1.171.41.118a (Rigaku Oxford Diffraction, 2021)
Numerical absorption correction based on gaussian integration over
a multifaceted crystal model
Empirical absorption correction using spherical harmonics,
implemented in SCALE3 ABSPACK scaling algorithm.
;
_exptl_crystal_colour 'clear colourless'
_exptl_crystal_density_diffrn 1.106
_exptl_crystal_description irregular
_exptl_crystal_F_000 1144
_exptl_crystal_size_max 0.138
_exptl_crystal_size_mid 0.118
_exptl_crystal_size_min 0.091
_refine_diff_density_max 0.374
_refine_diff_density_min -0.211
_refine_diff_density_rms 0.040
_refine_ls_extinction_method none
_refine_ls_goodness_of_fit_ref 1.018
_refine_ls_hydrogen_treatment constr
_refine_ls_matrix_type full
_refine_ls_number_parameters 329
_refine_ls_number_reflns 10451
_refine_ls_number_restraints 0
_refine_ls_restrained_S_all 1.018
_refine_ls_R_factor_all 0.0573
_refine_ls_R_factor_gt 0.0426
_refine_ls_shift/su_max 0.001
_refine_ls_shift/su_mean 0.000
_refine_ls_structure_factor_coef Fsqd
_refine_ls_weighting_details 'w=1/[\s^2^(Fo^2^)+(0.0503P)^2^+0.6910P] where P=(Fo^2^+2Fc^2^)/3'
_refine_ls_weighting_scheme calc
_refine_ls_wR_factor_gt 0.1012
_refine_ls_wR_factor_ref 0.1069
_reflns_Friedel_coverage 0.000
_reflns_number_gt 8473
_reflns_number_total 10451
_reflns_threshold_expression 'I > 2\s(I)'
_cod_data_source_file d2dt02262a1.cif
_cod_data_source_block N3333HCO305H2O
_cod_depositor_comments
;

2024-09-24
Z value and formula fixed to values more according to usual
chemical conventions.                 miguel
;
_cod_original_formula_sum 'C26 H60 N2 O7'
_cod_original_formula_weight 512.76
_cod_original_formula_moiety '2(C H O3), H2 O, 2(C12 H28 N)'
_cod_original_formula_units_Z 4
_cod_database_code 7711720
_shelx_shelxl_version_number 2018/3
_chemical_oxdiff_formula C26H60N2O7
_shelx_space_group_comment
;
The symmetry employed for this shelxl refinement is uniquely defined
by the following loop, which should always be used as a source of
symmetry information in preference to the above space-group names.
They are only intended as comments.
;
_shelx_estimated_absorpt_t_max 0.993
_shelx_estimated_absorpt_t_min 0.989
_olex2_refinement_description
;
1. Fixed Uiso
 At 1.2 times of:
  All C(H,H) groups
 At 1.5 times of:
  All C(H,H,H) groups, All O(H) groups, All O(H,H) groups
2.a Free rotating group:
 O7(H7C,H7D)
2.b Secondary CH2 refined with riding coordinates:
 C3(H3A,H3B), C4(H4A,H4B), C6(H6A,H6B), C7(H7A,H7B), C9(H9A,H9B), C10(H10A,
 H10B), C12(H12A,H12B), C13(H13A,H13B), C15(H15A,H15B), C16(H16A,H16B),
 C18(H18A,H18B), C19(H19A,H19B), C21(H21A,H21B), C22(H22A,H22B), C24(H24A,H24B),
  C25(H25A,H25B)
2.c Idealised Me refined as rotating group:
 C5(H5A,H5B,H5C), C8(H8A,H8B,H8C), C11(H11A,H11B,H11C), C14(H14A,H14B,H14C),
 C17(H17A,H17B,H17C), C20(H20A,H20B,H20C), C23(H23A,H23B,H23C), C26(H26A,H26B,
 H26C)
2.d Idealised tetrahedral OH refined as rotating group:
 O2(H2), O4(H4)
;
_olex2_submission_special_instructions 'No special instructions were received'
_oxdiff_exptl_absorpt_empirical_details
;
Empirical correction (ABSPACK) includes:
- Absorption correction using spherical harmonics
- Frame scaling
;
_oxdiff_exptl_absorpt_empirical_full_max 1.240
_oxdiff_exptl_absorpt_empirical_full_min 0.774

loop_
_space_group_symop_operation_xyz
'x, y, z'
'-x, y+1/2, -z+1/2'
'-x, -y, -z'
'x, -y-1/2, z-1/2'

loop_
_atom_site_label
_atom_site_type_symbol
_atom_site_fract_x
_atom_site_fract_y
_atom_site_fract_z
_atom_site_U_iso_or_equiv
_atom_site_adp_type
_atom_site_occupancy
_atom_site_site_symmetry_order
_atom_site_calc_flag
_atom_site_refinement_flags_posn
_atom_site_refinement_flags_adp
_atom_site_refinement_flags_occupancy
_atom_site_disorder_assembly
_atom_site_disorder_group
O1 O 0.92013(4) 0.84896(5) 0.29134(5) 0.02566(15) Uani 1 1 d . . . . .
O2 O 0.77814(4) 0.82406(5) 0.26675(4) 0.02380(14) Uani 1 1 d . . . . .
H2 H 0.734975 0.848595 0.282347 0.036 Uiso 1 1 calc R U . . .
O3 O 0.84067(4) 0.95661(5) 0.35268(5) 0.02498(14) Uani 1 1 d . . . . .
O4 O 0.71755(4) 0.97368(6) 0.43416(5) 0.02795(15) Uani 1 1 d . . . . .
H4 H 0.754458 0.966456 0.403756 0.042 Uiso 1 1 calc R U . . .
O5 O 0.63673(4) 0.88879(5) 0.31699(4) 0.02240(13) Uani 1 1 d . . . . .
O6 O 0.57662(5) 0.95531(6) 0.42095(6) 0.03359(18) Uani 1 1 d . . . . .
O7 O 0.40854(5) 0.90253(6) 0.43698(5) 0.03106(16) Uani 1 1 d G . . . .
H7C H 0.457762 0.920653 0.425832 0.047 Uiso 1 1 d G U . . .
H7D H 0.400381 0.947341 0.476071 0.047 Uiso 1 1 d G U . . .
N1 N 0.94564(4) 0.62332(5) 0.14343(4) 0.01291(12) Uani 1 1 d . . . . .
N2 N 0.47587(4) 0.64996(5) 0.31517(4) 0.01391(13) Uani 1 1 d . . . . .
C1 C 0.85046(6) 0.87924(7) 0.30545(6) 0.01773(15) Uani 1 1 d . . . . .
C2 C 0.63993(6) 0.93706(7) 0.38829(6) 0.02011(16) Uani 1 1 d . . . . .
C3 C 1.03361(5) 0.65950(6) 0.13278(5) 0.01451(14) Uani 1 1 d . . . . .
H3A H 1.030891 0.666529 0.068676 0.017 Uiso 1 1 calc R U . . .
H3B H 1.077146 0.605295 0.156731 0.017 Uiso 1 1 calc R U . . .
C4 C 1.06482(6) 0.76178(7) 0.17821(6) 0.01935(16) Uani 1 1 d . . . . .
H4A H 1.079901 0.752315 0.243379 0.023 Uiso 1 1 calc R U . . .
H4B H 1.018003 0.814236 0.162903 0.023 Uiso 1 1 calc R U . . .
C5 C 1.14455(6) 0.79889(8) 0.14781(6) 0.02365(18) Uani 1 1 d . . . . .
H5A H 1.127686 0.816058 0.084520 0.035 Uiso 1 1 calc R U . . .
H5B H 1.188456 0.743837 0.157660 0.035 Uiso 1 1 calc R U . . .
H5C H 1.168674 0.860591 0.181737 0.035 Uiso 1 1 calc R U . . .
C6 C 0.94492(5) 0.61749(6) 0.24093(5) 0.01526(14) Uani 1 1 d . . . . .
H6A H 0.951903 0.688439 0.265983 0.018 Uiso 1 1 calc R U . . .
H6B H 0.887449 0.591465 0.245789 0.018 Uiso 1 1 calc R U . . .
C7 C 1.01486(6) 0.54877(7) 0.29642(5) 0.01972(16) Uani 1 1 d . . . . .
H7A H 1.072964 0.575361 0.294358 0.024 Uiso 1 1 calc R U . . .
H7B H 1.009020 0.477423 0.272188 0.024 Uiso 1 1 calc R U . . .
C8 C 1.00598(7) 0.54751(9) 0.39220(6) 0.0280(2) Uani 1 1 d . . . . .
H8A H 0.949355 0.518360 0.394207 0.042 Uiso 1 1 calc R U . . .
H8B H 1.010515 0.618452 0.415469 0.042 Uiso 1 1 calc R U . . .
H8C H 1.052365 0.504889 0.428392 0.042 Uiso 1 1 calc R U . . .
C9 C 0.92979(5) 0.51746(6) 0.09832(5) 0.01493(14) Uani 1 1 d . . . . .
H9A H 0.918139 0.527928 0.033369 0.018 Uiso 1 1 calc R U . . .
H9B H 0.983796 0.476113 0.116362 0.018 Uiso 1 1 calc R U . . .
C10 C 0.85531(6) 0.45468(7) 0.11832(6) 0.01940(16) Uani 1 1 d . . . . .
H10A H 0.800557 0.494805 0.101437 0.023 Uiso 1 1 calc R U . . .
H10B H 0.867220 0.439465 0.182604 0.023 Uiso 1 1 calc R U . . .
C11 C 0.84629(7) 0.35343(7) 0.06565(7) 0.02563(19) Uani 1 1 d . . . . .
H11A H 0.831238 0.368988 0.002020 0.038 Uiso 1 1 calc R U . . .
H11B H 0.800392 0.310899 0.080296 0.038 Uiso 1 1 calc R U . . .
H11C H 0.901466 0.315499 0.080869 0.038 Uiso 1 1 calc R U . . .
C12 C 0.87380(5) 0.69935(6) 0.10069(5) 0.01532(14) Uani 1 1 d . . . . .
H12A H 0.817057 0.663735 0.092336 0.018 Uiso 1 1 calc R U . . .
H12B H 0.874116 0.757729 0.142168 0.018 Uiso 1 1 calc R U . . .
C13 C 0.88118(6) 0.74323(7) 0.01171(6) 0.01963(16) Uani 1 1 d . . . . .
H13A H 0.887740 0.685866 -0.028555 0.024 Uiso 1 1 calc R U . . .
H13B H 0.933207 0.788149 0.020286 0.024 Uiso 1 1 calc R U . . .
C14 C 0.79996(6) 0.80602(8) -0.02944(7) 0.02622(19) Uani 1 1 d . . . . .
H14A H 0.806339 0.837332 -0.085044 0.039 Uiso 1 1 calc R U . . .
H14B H 0.792266 0.860793 0.011771 0.039 Uiso 1 1 calc R U . . .
H14C H 0.749089 0.760282 -0.041475 0.039 Uiso 1 1 calc R U . . .
C15 C 0.53773(5) 0.57680(6) 0.28385(5) 0.01606(15) Uani 1 1 d . . . . .
H15A H 0.505396 0.541043 0.229513 0.019 Uiso 1 1 calc R U . . .
H15B H 0.557659 0.523289 0.329955 0.019 Uiso 1 1 calc R U . . .
C16 C 0.61706(6) 0.62929(7) 0.26412(6) 0.02050(17) Uani 1 1 d . . . . .
H16A H 0.642984 0.677310 0.313059 0.025 Uiso 1 1 calc R U . . .
H16B H 0.599289 0.670321 0.208853 0.025 Uiso 1 1 calc R U . . .
C17 C 0.68436(6) 0.54866(9) 0.25384(8) 0.0315(2) Uani 1 1 d . . . . .
H17A H 0.658306 0.500455 0.206081 0.047 Uiso 1 1 calc R U . . .
H17B H 0.703847 0.510227 0.309509 0.047 Uiso 1 1 calc R U . . .
H17C H 0.734174 0.583485 0.239329 0.047 Uiso 1 1 calc R U . . .
C18 C 0.40068(5) 0.58428(6) 0.32975(5) 0.01614(15) Uani 1 1 d . . . . .
H18A H 0.423053 0.537333 0.380521 0.019 Uiso 1 1 calc R U . . .
H18B H 0.379540 0.540441 0.276620 0.019 Uiso 1 1 calc R U . . .
C19 C 0.32371(5) 0.64414(7) 0.34759(6) 0.01961(16) Uani 1 1 d . . . . .
H19A H 0.290329 0.676461 0.291995 0.024 Uiso 1 1 calc R U . . .
H19B H 0.344807 0.699936 0.391220 0.024 Uiso 1 1 calc R U . . .
C20 C 0.26524(6) 0.57001(8) 0.38368(7) 0.02601(19) Uani 1 1 d . . . . .
H20A H 0.245060 0.514533 0.340535 0.039 Uiso 1 1 calc R U . . .
H20B H 0.215060 0.608106 0.394041 0.039 Uiso 1 1 calc R U . . .
H20C H 0.298092 0.539843 0.439622 0.039 Uiso 1 1 calc R U . . .
C21 C 0.44432(5) 0.73594(6) 0.24808(5) 0.01688(15) Uani 1 1 d . . . . .
H21A H 0.405368 0.782255 0.271682 0.020 Uiso 1 1 calc R U . . .
H21B H 0.495124 0.777511 0.242037 0.020 Uiso 1 1 calc R U . . .
C22 C 0.39623(6) 0.69898(7) 0.15648(5) 0.02007(16) Uani 1 1 d . . . . .
H22A H 0.345901 0.655804 0.161317 0.024 Uiso 1 1 calc R U . . .
H22B H 0.435410 0.656045 0.130166 0.024 Uiso 1 1 calc R U . . .
C23 C 0.36483(6) 0.79245(8) 0.09705(6) 0.02509(19) Uani 1 1 d . . . . .
H23A H 0.333878 0.768451 0.038057 0.038 Uiso 1 1 calc R U . . .
H23B H 0.414894 0.834570 0.091951 0.038 Uiso 1 1 calc R U . . .
H23C H 0.325580 0.834307 0.123006 0.038 Uiso 1 1 calc R U . . .
C24 C 0.52080(5) 0.70502(6) 0.40067(5) 0.01619(15) Uani 1 1 d . . . . .
H24A H 0.561355 0.756922 0.386236 0.019 Uiso 1 1 calc R U . . .
H24B H 0.476099 0.743370 0.422778 0.019 Uiso 1 1 calc R U . . .
C25 C 0.57114(6) 0.63736(7) 0.47540(6) 0.02320(18) Uani 1 1 d . . . . .
H25A H 0.621619 0.605689 0.458188 0.028 Uiso 1 1 calc R U . . .
H25B H 0.533418 0.580960 0.487986 0.028 Uiso 1 1 calc R U . . .
C26 C 0.60224(6) 0.70493(9) 0.55792(6) 0.0278(2) Uani 1 1 d . . . . .
H26A H 0.636710 0.762862 0.543925 0.042 Uiso 1 1 calc R U . . .
H26B H 0.638084 0.663226 0.605689 0.042 Uiso 1 1 calc R U . . .
H26C H 0.551829 0.731987 0.577004 0.042 Uiso 1 1 calc R U . . .

loop_
_atom_site_aniso_label
_atom_site_aniso_U_11
_atom_site_aniso_U_22
_atom_site_aniso_U_33
_atom_site_aniso_U_23
_atom_site_aniso_U_13
_atom_site_aniso_U_12
O1 0.0245(3) 0.0199(3) 0.0363(4) -0.0062(3) 0.0145(3) -0.0033(3)
O2 0.0230(3) 0.0243(3) 0.0249(3) -0.0107(3) 0.0072(2) -0.0075(3)
O3 0.0217(3) 0.0192(3) 0.0356(4) -0.0121(3) 0.0099(3) -0.0057(2)
O4 0.0236(3) 0.0330(4) 0.0278(3) -0.0127(3) 0.0073(3) -0.0016(3)
O5 0.0202(3) 0.0228(3) 0.0239(3) -0.0020(2) 0.0046(2) -0.0041(2)
O6 0.0310(4) 0.0248(4) 0.0521(5) -0.0093(3) 0.0240(3) -0.0050(3)
O7 0.0282(4) 0.0264(4) 0.0406(4) -0.0078(3) 0.0122(3) -0.0013(3)
N1 0.0140(3) 0.0123(3) 0.0126(3) -0.0003(2) 0.0035(2) 0.0012(2)
N2 0.0142(3) 0.0125(3) 0.0143(3) -0.0009(2) 0.0021(2) 0.0001(2)
C1 0.0217(4) 0.0140(4) 0.0181(3) -0.0003(3) 0.0061(3) -0.0041(3)
C2 0.0217(4) 0.0119(4) 0.0278(4) 0.0024(3) 0.0082(3) 0.0001(3)
C3 0.0128(3) 0.0156(4) 0.0161(3) -0.0008(3) 0.0052(3) 0.0004(3)
C4 0.0195(4) 0.0182(4) 0.0218(4) -0.0045(3) 0.0079(3) -0.0036(3)
C5 0.0208(4) 0.0245(5) 0.0272(4) -0.0033(3) 0.0087(3) -0.0060(3)
C6 0.0186(4) 0.0164(4) 0.0114(3) -0.0009(3) 0.0050(3) 0.0004(3)
C7 0.0231(4) 0.0217(4) 0.0135(3) 0.0020(3) 0.0027(3) 0.0031(3)
C8 0.0388(5) 0.0305(5) 0.0142(4) 0.0024(3) 0.0055(3) 0.0026(4)
C9 0.0181(4) 0.0123(3) 0.0142(3) -0.0017(3) 0.0035(3) 0.0008(3)
C10 0.0235(4) 0.0167(4) 0.0185(4) -0.0017(3) 0.0060(3) -0.0045(3)
C11 0.0322(5) 0.0174(4) 0.0264(4) -0.0041(3) 0.0051(4) -0.0048(3)
C12 0.0146(3) 0.0150(4) 0.0162(3) 0.0015(3) 0.0033(3) 0.0039(3)
C13 0.0218(4) 0.0198(4) 0.0169(3) 0.0044(3) 0.0038(3) 0.0046(3)
C14 0.0246(4) 0.0246(5) 0.0262(4) 0.0068(4) -0.0002(3) 0.0060(4)
C15 0.0154(3) 0.0144(4) 0.0181(3) -0.0021(3) 0.0033(3) 0.0023(3)
C16 0.0173(4) 0.0216(4) 0.0234(4) 0.0011(3) 0.0064(3) 0.0006(3)
C17 0.0203(4) 0.0329(5) 0.0439(6) -0.0124(4) 0.0126(4) 0.0002(4)
C18 0.0146(3) 0.0147(4) 0.0183(3) -0.0003(3) 0.0023(3) -0.0019(3)
C19 0.0166(4) 0.0218(4) 0.0203(4) -0.0004(3) 0.0042(3) 0.0014(3)
C20 0.0176(4) 0.0288(5) 0.0328(5) -0.0041(4) 0.0081(3) -0.0046(3)
C21 0.0189(4) 0.0140(4) 0.0168(3) 0.0020(3) 0.0023(3) 0.0022(3)
C22 0.0212(4) 0.0216(4) 0.0161(3) 0.0011(3) 0.0020(3) 0.0016(3)
C23 0.0239(4) 0.0296(5) 0.0206(4) 0.0068(3) 0.0031(3) 0.0039(4)
C24 0.0171(4) 0.0152(4) 0.0151(3) -0.0029(3) 0.0015(3) -0.0019(3)
C25 0.0269(4) 0.0209(4) 0.0177(4) 0.0006(3) -0.0027(3) -0.0038(3)
C26 0.0263(5) 0.0370(6) 0.0174(4) -0.0049(4) -0.0002(3) -0.0028(4)

loop_
_atom_type_symbol
_atom_type_description
_atom_type_scat_dispersion_real
_atom_type_scat_dispersion_imag
_atom_type_scat_source
C C 0.0033 0.0016 'International Tables Vol C Tables 4.2.6.8 and 6.1.1.4'
H H 0.0000 0.0000 'International Tables Vol C Tables 4.2.6.8 and 6.1.1.4'
N N 0.0061 0.0033 'International Tables Vol C Tables 4.2.6.8 and 6.1.1.4'
O O 0.0106 0.0060 'International Tables Vol C Tables 4.2.6.8 and 6.1.1.4'

loop_
_exptl_crystal_face_index_h
_exptl_crystal_face_index_k
_exptl_crystal_face_index_l
_exptl_crystal_face_perp_dist
-19 -1 15 0.0586
-16 8 -8 0.0484
8 6 -20 0.0474
21 -6 -1 0.0440
1 -8 19 0.0568
-19 -9 4 0.0428
-21 5 10 0.0628
-6 16 10 0.0610
16 12 -1 0.0461
22 2 -8 0.0454
15 -12 -11 0.0598
-3 -17 -7 0.0607
0 2 5 0.0646
-2 -2 -5 0.0645
5 2 3 0.0509
1 5 0 0.0567
-1 -5 0 0.0570
3 5 -4 0.0520

loop_
_geom_angle_atom_site_label_1
_geom_angle_atom_site_label_2
_geom_angle_atom_site_label_3
_geom_angle
_geom_angle_site_symmetry_1
_geom_angle_site_symmetry_3
_geom_angle_publ_flag
C1 O2 H2 109.5 . . ?
C2 O4 H4 109.5 . . ?
H7C O7 H7D 104.5 . . ?
C3 N1 C6 110.51(6) . . ?
C3 N1 C9 106.24(6) . . ?
C3 N1 C12 111.34(6) . . ?
C6 N1 C9 111.92(6) . . ?
C6 N1 C12 106.39(6) . . ?
C9 N1 C12 110.52(6) . . ?
C15 N2 C18 106.81(6) . . ?
C15 N2 C21 111.37(6) . . ?
C15 N2 C24 111.41(6) . . ?
C18 N2 C24 110.42(6) . . ?
C21 N2 C18 111.51(6) . . ?
C21 N2 C24 105.39(6) . . ?
O1 C1 O2 116.68(8) . . ?
O1 C1 O3 125.95(8) . . ?
O3 C1 O2 117.37(8) . . ?
O5 C2 O4 118.44(8) . . ?
O6 C2 O4 115.99(8) . . ?
O6 C2 O5 125.57(9) . . ?
N1 C3 H3A 108.5 . . ?
N1 C3 H3B 108.5 . . ?
N1 C3 C4 114.94(6) . . ?
H3A C3 H3B 107.5 . . ?
C4 C3 H3A 108.5 . . ?
C4 C3 H3B 108.5 . . ?
C3 C4 H4A 109.8 . . ?
C3 C4 H4B 109.8 . . ?
C3 C4 C5 109.24(7) . . ?
H4A C4 H4B 108.3 . . ?
C5 C4 H4A 109.8 . . ?
C5 C4 H4B 109.8 . . ?
C4 C5 H5A 109.5 . . ?
C4 C5 H5B 109.5 . . ?
C4 C5 H5C 109.5 . . ?
H5A C5 H5B 109.5 . . ?
H5A C5 H5C 109.5 . . ?
H5B C5 H5C 109.5 . . ?
N1 C6 H6A 108.6 . . ?
N1 C6 H6B 108.6 . . ?
H6A C6 H6B 107.6 . . ?
C7 C6 N1 114.62(7) . . ?
C7 C6 H6A 108.6 . . ?
C7 C6 H6B 108.6 . . ?
C6 C7 H7A 109.8 . . ?
C6 C7 H7B 109.8 . . ?
C6 C7 C8 109.55(7) . . ?
H7A C7 H7B 108.2 . . ?
C8 C7 H7A 109.8 . . ?
C8 C7 H7B 109.8 . . ?
C7 C8 H8A 109.5 . . ?
C7 C8 H8B 109.5 . . ?
C7 C8 H8C 109.5 . . ?
H8A C8 H8B 109.5 . . ?
H8A C8 H8C 109.5 . . ?
H8B C8 H8C 109.5 . . ?
N1 C9 H9A 108.4 . . ?
N1 C9 H9B 108.4 . . ?
H9A C9 H9B 107.4 . . ?
C10 C9 N1 115.59(6) . . ?
C10 C9 H9A 108.4 . . ?
C10 C9 H9B 108.4 . . ?
C9 C10 H10A 109.9 . . ?
C9 C10 H10B 109.9 . . ?
C9 C10 C11 108.82(7) . . ?
H10A C10 H10B 108.3 . . ?
C11 C10 H10A 109.9 . . ?
C11 C10 H10B 109.9 . . ?
C10 C11 H11A 109.5 . . ?
C10 C11 H11B 109.5 . . ?
C10 C11 H11C 109.5 . . ?
H11A C11 H11B 109.5 . . ?
H11A C11 H11C 109.5 . . ?
H11B C11 H11C 109.5 . . ?
N1 C12 H12A 108.5 . . ?
N1 C12 H12B 108.5 . . ?
H12A C12 H12B 107.5 . . ?
C13 C12 N1 114.93(6) . . ?
C13 C12 H12A 108.5 . . ?
C13 C12 H12B 108.5 . . ?
C12 C13 H13A 109.7 . . ?
C12 C13 H13B 109.7 . . ?
C12 C13 C14 109.70(7) . . ?
H13A C13 H13B 108.2 . . ?
C14 C13 H13A 109.7 . . ?
C14 C13 H13B 109.7 . . ?
C13 C14 H14A 109.5 . . ?
C13 C14 H14B 109.5 . . ?
C13 C14 H14C 109.5 . . ?
H14A C14 H14B 109.5 . . ?
H14A C14 H14C 109.5 . . ?
H14B C14 H14C 109.5 . . ?
N2 C15 H15A 108.6 . . ?
N2 C15 H15B 108.6 . . ?
N2 C15 C16 114.49(7) . . ?
H15A C15 H15B 107.6 . . ?
C16 C15 H15A 108.6 . . ?
C16 C15 H15B 108.6 . . ?
C15 C16 H16A 109.6 . . ?
C15 C16 H16B 109.6 . . ?
C15 C16 C17 110.46(8) . . ?
H16A C16 H16B 108.1 . . ?
C17 C16 H16A 109.6 . . ?
C17 C16 H16B 109.6 . . ?
C16 C17 H17A 109.5 . . ?
C16 C17 H17B 109.5 . . ?
C16 C17 H17C 109.5 . . ?
H17A C17 H17B 109.5 . . ?
H17A C17 H17C 109.5 . . ?
H17B C17 H17C 109.5 . . ?
N2 C18 H18A 108.4 . . ?
N2 C18 H18B 108.4 . . ?
N2 C18 C19 115.72(7) . . ?
H18A C18 H18B 107.4 . . ?
C19 C18 H18A 108.4 . . ?
C19 C18 H18B 108.4 . . ?
C18 C19 H19A 109.8 . . ?
C18 C19 H19B 109.8 . . ?
C18 C19 C20 109.36(7) . . ?
H19A C19 H19B 108.2 . . ?
C20 C19 H19A 109.8 . . ?
C20 C19 H19B 109.8 . . ?
C19 C20 H20A 109.5 . . ?
C19 C20 H20B 109.5 . . ?
C19 C20 H20C 109.5 . . ?
H20A C20 H20B 109.5 . . ?
H20A C20 H20C 109.5 . . ?
H20B C20 H20C 109.5 . . ?
N2 C21 H21A 108.5 . . ?
N2 C21 H21B 108.5 . . ?
H21A C21 H21B 107.5 . . ?
C22 C21 N2 114.90(7) . . ?
C22 C21 H21A 108.5 . . ?
C22 C21 H21B 108.5 . . ?
C21 C22 H22A 109.7 . . ?
C21 C22 H22B 109.7 . . ?
C21 C22 C23 109.61(8) . . ?
H22A C22 H22B 108.2 . . ?
C23 C22 H22A 109.7 . . ?
C23 C22 H22B 109.7 . . ?
C22 C23 H23A 109.5 . . ?
C22 C23 H23B 109.5 . . ?
C22 C23 H23C 109.5 . . ?
H23A C23 H23B 109.5 . . ?
H23A C23 H23C 109.5 . . ?
H23B C23 H23C 109.5 . . ?
N2 C24 H24A 108.1 . . ?
N2 C24 H24B 108.1 . . ?
H24A C24 H24B 107.3 . . ?
C25 C24 N2 116.68(7) . . ?
C25 C24 H24A 108.1 . . ?
C25 C24 H24B 108.1 . . ?
C24 C25 H25A 110.0 . . ?
C24 C25 H25B 110.0 . . ?
C24 C25 C26 108.54(8) . . ?
H25A C25 H25B 108.4 . . ?
C26 C25 H25A 110.0 . . ?
C26 C25 H25B 110.0 . . ?
C25 C26 H26A 109.5 . . ?
C25 C26 H26B 109.5 . . ?
C25 C26 H26C 109.5 . . ?
H26A C26 H26B 109.5 . . ?
H26A C26 H26C 109.5 . . ?
H26B C26 H26C 109.5 . . ?

loop_
_geom_bond_atom_site_label_1
_geom_bond_atom_site_label_2
_geom_bond_distance
_geom_bond_site_symmetry_2
_geom_bond_publ_flag
O1 C1 1.2387(11) . ?
O2 H2 0.8400 . ?
O2 C1 1.3606(10) . ?
O3 C1 1.2696(10) . ?
O4 H4 0.8400 . ?
O4 C2 1.3503(11) . ?
O5 C2 1.2605(11) . ?
O6 C2 1.2498(11) . ?
O7 H7C 0.8702 . ?
O7 H7D 0.8698 . ?
N1 C3 1.5157(10) . ?
N1 C6 1.5184(10) . ?
N1 C9 1.5276(10) . ?
N1 C12 1.5285(10) . ?
N2 C15 1.5215(10) . ?
N2 C18 1.5221(10) . ?
N2 C21 1.5216(10) . ?
N2 C24 1.5235(10) . ?
C3 H3A 0.9900 . ?
C3 H3B 0.9900 . ?
C3 C4 1.5216(12) . ?
C4 H4A 0.9900 . ?
C4 H4B 0.9900 . ?
C4 C5 1.5273(12) . ?
C5 H5A 0.9800 . ?
C5 H5B 0.9800 . ?
C5 H5C 0.9800 . ?
C6 H6A 0.9900 . ?
C6 H6B 0.9900 . ?
C6 C7 1.5162(12) . ?
C7 H7A 0.9900 . ?
C7 H7B 0.9900 . ?
C7 C8 1.5270(12) . ?
C8 H8A 0.9800 . ?
C8 H8B 0.9800 . ?
C8 H8C 0.9800 . ?
C9 H9A 0.9900 . ?
C9 H9B 0.9900 . ?
C9 C10 1.5231(12) . ?
C10 H10A 0.9900 . ?
C10 H10B 0.9900 . ?
C10 C11 1.5293(13) . ?
C11 H11A 0.9800 . ?
C11 H11B 0.9800 . ?
C11 H11C 0.9800 . ?
C12 H12A 0.9900 . ?
C12 H12B 0.9900 . ?
C12 C13 1.5230(11) . ?
C13 H13A 0.9900 . ?
C13 H13B 0.9900 . ?
C13 C14 1.5253(12) . ?
C14 H14A 0.9800 . ?
C14 H14B 0.9800 . ?
C14 H14C 0.9800 . ?
C15 H15A 0.9900 . ?
C15 H15B 0.9900 . ?
C15 C16 1.5219(12) . ?
C16 H16A 0.9900 . ?
C16 H16B 0.9900 . ?
C16 C17 1.5247(13) . ?
C17 H17A 0.9800 . ?
C17 H17B 0.9800 . ?
C17 H17C 0.9800 . ?
C18 H18A 0.9900 . ?
C18 H18B 0.9900 . ?
C18 C19 1.5235(12) . ?
C19 H19A 0.9900 . ?
C19 H19B 0.9900 . ?
C19 C20 1.5280(13) . ?
C20 H20A 0.9800 . ?
C20 H20B 0.9800 . ?
C20 H20C 0.9800 . ?
C21 H21A 0.9900 . ?
C21 H21B 0.9900 . ?
C21 C22 1.5206(12) . ?
C22 H22A 0.9900 . ?
C22 H22B 0.9900 . ?
C22 C23 1.5272(13) . ?
C23 H23A 0.9800 . ?
C23 H23B 0.9800 . ?
C23 H23C 0.9800 . ?
C24 H24A 0.9900 . ?
C24 H24B 0.9900 . ?
C24 C25 1.5169(12) . ?
C25 H25A 0.9900 . ?
C25 H25B 0.9900 . ?
C25 C26 1.5304(13) . ?
C26 H26A 0.9800 . ?
C26 H26B 0.9800 . ?
C26 H26C 0.9800 . ?

loop_
_geom_torsion_atom_site_label_1
_geom_torsion_atom_site_label_2
_geom_torsion_atom_site_label_3
_geom_torsion_atom_site_label_4
_geom_torsion
_geom_torsion_site_symmetry_1
_geom_torsion_site_symmetry_2
_geom_torsion_site_symmetry_3
_geom_torsion_site_symmetry_4
_geom_torsion_publ_flag
N1 C3 C4 C5 -169.29(7) . . . . ?
N1 C6 C7 C8 -178.74(7) . . . . ?
N1 C9 C10 C11 177.96(7) . . . . ?
N1 C12 C13 C14 172.49(7) . . . . ?
N2 C15 C16 C17 167.19(7) . . . . ?
N2 C18 C19 C20 -165.69(7) . . . . ?
N2 C21 C22 C23 177.57(7) . . . . ?
N2 C24 C25 C26 -173.65(7) . . . . ?
C3 N1 C6 C7 -56.48(9) . . . . ?
C3 N1 C9 C10 166.65(7) . . . . ?
C3 N1 C12 C13 40.86(9) . . . . ?
C6 N1 C3 C4 -54.93(9) . . . . ?
C6 N1 C9 C10 45.94(9) . . . . ?
C6 N1 C12 C13 161.34(7) . . . . ?
C9 N1 C3 C4 -176.54(7) . . . . ?
C9 N1 C6 C7 61.71(9) . . . . ?
C9 N1 C12 C13 -76.96(8) . . . . ?
C12 N1 C3 C4 63.08(8) . . . . ?
C12 N1 C6 C7 -177.48(7) . . . . ?
C12 N1 C9 C10 -72.45(8) . . . . ?
C15 N2 C18 C19 -170.87(7) . . . . ?
C15 N2 C21 C22 59.42(9) . . . . ?
C15 N2 C24 C25 -49.77(9) . . . . ?
C18 N2 C15 C16 179.01(7) . . . . ?
C18 N2 C21 C22 -59.79(9) . . . . ?
C18 N2 C24 C25 68.75(9) . . . . ?
C21 N2 C15 C16 57.04(9) . . . . ?
C21 N2 C18 C19 -48.99(9) . . . . ?
C21 N2 C24 C25 -170.70(7) . . . . ?
C24 N2 C15 C16 -60.32(9) . . . . ?
C24 N2 C18 C19 67.83(8) . . . . ?
C24 N2 C21 C22 -179.62(7) . . . . ?

loop_
_exptl_oxdiff_crystal_face_indexfrac_h
_exptl_oxdiff_crystal_face_indexfrac_k
_exptl_oxdiff_crystal_face_indexfrac_l
_exptl_oxdiff_crystal_face_x
_exptl_oxdiff_crystal_face_y
_exptl_oxdiff_crystal_face_z
-19.1606 -0.5508 15.3934 0.0445 0.3434 0.9382
-15.7141 8.1414 -8.0357 -0.1031 -0.7797 0.6176
7.8207 6.1031 -20.4161 -0.1137 -0.8661 -0.4867
20.7122 -5.9257 -0.9614 0.0579 0.4342 -0.8990
1.4197 -8.1701 18.6008 0.1301 0.9886 0.0755
-19.3267 -9.0804 3.5037 0.6547 -0.0165 0.7557
-20.7720 4.6304 10.4963 -0.1291 0.0042 0.9916
-6.4755 15.8213 9.9971 -0.8723 0.0233 0.4884
16.2947 12.1801 -0.8378 -0.8138 0.0208 -0.5808
21.9852 2.3426 -7.7213 -0.2825 0.0066 -0.9592
14.9342 -11.6833 -11.4539 0.5763 -0.0158 -0.8171
-2.8044 -16.8878 -6.7743 0.9961 -0.0262 -0.0844
0.0002 1.9978 4.9948 -0.1745 0.1798 0.0675
-1.9980 -1.9978 -4.9948 0.1994 -0.2150 0.0139
4.9946 1.9980 2.9970 -0.2079 0.1807 -0.1570
0.9977 4.9956 0.0007 -0.2677 -0.0765 -0.0029
-0.9977 -4.9956 -0.0007 0.2677 0.0765 0.0029
2.9950 4.9959 -3.9949 -0.2348 -0.2153 -0.1262
